data_7222111
loop_
_publ_author_name
'Maleki, Abbas'
'Nematollahi, Davood'
'Rasouli, Fereshteh'
'Zeinodini-Meimand, Azam'

_publ_section_title
;
 Electrode instead of catalyst and enzyme. A greener protocol for the
 synthesis of new 2-hydroxyacetamide derivatives containing a \g-lactone
 ring
;
_journal_issue 3
_journal_name_full 'Green Chem.'
_journal_page_first 672
_journal_paper_doi 10.1039/C5GC01863C
_journal_volume 18
_journal_year 2016
_chemical_formula_moiety 'C18 H31 N1 O4'
_chemical_formula_sum 'C18 H31 N O4'
_chemical_formula_weight 325.44
_chemical_name_systematic
; 
 ? 
;
_space_group_IT_number 2
_symmetry_cell_setting triclinic
_symmetry_space_group_name_Hall '-P 1'
_symmetry_space_group_name_H-M 'P -1'
_atom_sites_solution_hydrogens geom
_atom_sites_solution_primary direct
_atom_sites_solution_secondary difmap
_audit_creation_method SHELXL-97
_cell_angle_alpha 102.829(17)
_cell_angle_beta 94.191(18)
_cell_angle_gamma 113.456(18)
_cell_formula_units_Z 2
_cell_length_a 9.384(2)
_cell_length_b 10.484(2)
_cell_length_c 11.281(2)
_cell_measurement_temperature 298(2)
_cell_volume 976.4(4)
_computing_cell_refinement 'X-Area 1.31 (Stoe & Cie GmbH, 2005)'
_computing_data_collection 'X-Area 1.31 (Stoe & Cie GmbH, 2005)'
_computing_data_reduction 'X-Area 1.31 (Stoe & Cie GmbH, 2005)'
_computing_molecular_graphics 'ORTEP-3 for Windows (Farrugia, 1997)'
_computing_publication_material 'WinGX (Farrugia, 1999)'
_computing_structure_refinement 'SHELXL-97 (Sheldrick, 1997)'
_computing_structure_solution 'SHELXS-97 (Sheldrick, 1990)'
_diffrn_ambient_temperature 298(2)
_diffrn_detector_area_resol_mean '0.15 mm'
_diffrn_measured_fraction_theta_full 0.982
_diffrn_measured_fraction_theta_max 0.982
_diffrn_measurement_device_type 'STOE IPDS II'
_diffrn_measurement_method 'rotation method'
_diffrn_radiation_monochromator graphite
_diffrn_radiation_source 'fine-focus sealed tube'
_diffrn_radiation_type MoK\a
_diffrn_radiation_wavelength 0.71073
_diffrn_reflns_av_R_equivalents 0.0611
_diffrn_reflns_av_sigmaI/netI 0.0510
_diffrn_reflns_limit_h_max 12
_diffrn_reflns_limit_h_min -10
_diffrn_reflns_limit_k_max 14
_diffrn_reflns_limit_k_min -14
_diffrn_reflns_limit_l_max 15
_diffrn_reflns_limit_l_min -15
_diffrn_reflns_number 11380
_diffrn_reflns_theta_full 29.31
_diffrn_reflns_theta_max 29.31
_diffrn_reflns_theta_min 1.88
_diffrn_standards_number 0
_exptl_absorpt_coefficient_mu 0.077
_exptl_absorpt_correction_type none
_exptl_crystal_colour Colorless
_exptl_crystal_density_diffrn 1.107
_exptl_crystal_density_method 'not measured'
_exptl_crystal_description Needle
_exptl_crystal_F_000 356
_exptl_crystal_size_max 0.50
_exptl_crystal_size_mid 0.17
_exptl_crystal_size_min 0.15
_refine_diff_density_max 0.401
_refine_diff_density_min -0.392
_refine_diff_density_rms 0.147
_refine_ls_extinction_method none
_refine_ls_goodness_of_fit_ref 1.127
_refine_ls_hydrogen_treatment mixed
_refine_ls_matrix_type full
_refine_ls_number_parameters 216
_refine_ls_number_reflns 5246
_refine_ls_number_restraints 0
_refine_ls_restrained_S_all 1.127
_refine_ls_R_factor_all 0.1106
_refine_ls_R_factor_gt 0.0744
_refine_ls_shift/su_max 0.000
_refine_ls_shift/su_mean 0.000
_refine_ls_structure_factor_coef Fsqd
_refine_ls_weighting_details 'calc w=1/[\s^2^(Fo^2^)+(0.0965P)^2^+0.1153P] where P=(Fo^2^+2Fc^2^)/3'
_refine_ls_weighting_scheme calc
_refine_ls_wR_factor_gt 0.1880
_refine_ls_wR_factor_ref 0.2092
_reflns_number_gt 3430
_reflns_number_total 5246
_reflns_threshold_expression >2sigma(I)
_cod_data_source_file c5gc01863c2.cif
_cod_data_source_block shelxl
_cod_depositor_comments
;
The following automatic conversions were performed:

'_symmetry_cell_setting' value 'Triclinic' changed to 'triclinic'
according to
/usr/data/users/saulius/crontab/automatic-downloads/rss-feeds/RSC/lib/dictionaries/cif_core.dic
dictionary named 'cif_core.dic' version 2.4.2 from 2011-04-26.

'_exptl_absorpt_correction_type' value 'None' changed to 'none'
according to
/usr/data/users/saulius/crontab/automatic-downloads/rss-feeds/RSC/lib/dictionaries/cif_core.dic
dictionary named 'cif_core.dic' version 2.4.2 from 2011-04-26.

Automatic conversion script
Id: cif_fix_values 3271 2015-04-21 07:52:19Z andrius 

 Adding full bibliography for 7222111.cif.
;
_cod_original_sg_symbol_H-M P-1
_cod_original_formula_sum 'C18 H31 N1 O4'
_cod_database_code 7222111

loop_
_symmetry_equiv_pos_as_xyz
'x, y, z'
'-x, -y, -z'

loop_
_atom_site_label
_atom_site_type_symbol
_atom_site_fract_x
_atom_site_fract_y
_atom_site_fract_z
_atom_site_U_iso_or_equiv
_atom_site_adp_type
_atom_site_occupancy
_atom_site_symmetry_multiplicity
_atom_site_calc_flag
_atom_site_refinement_flags
C1 C 0.7882(2) 0.4023(2) 0.09312(16) 0.0461(4) Uani 1 1 d .
C2 C 0.7179(2) 0.4110(2) 0.20707(15) 0.0408(4) Uani 1 1 d .
C3 C 0.6006(2) 0.4748(2) 0.22668(18) 0.0489(5) Uani 1 1 d .
C4 C 0.5512(3) 0.4697(3) 0.3522(2) 0.0624(6) Uani 1 1 d .
H4A H 0.6426 0.5236 0.4164 0.075 Uiso 1 1 calc R
H4B H 0.5032 0.3711 0.3554 0.075 Uiso 1 1 calc R
H4C H 0.4769 0.5112 0.3636 0.075 Uiso 1 1 calc R
C5 C 0.4543(3) 0.3863(3) 0.1241(2) 0.0673(6) Uani 1 1 d .
H5A H 0.4088 0.2875 0.1272 0.081 Uiso 1 1 calc R
H5B H 0.4846 0.3905 0.0451 0.081 Uiso 1 1 calc R
H5C H 0.3781 0.4255 0.1360 0.081 Uiso 1 1 calc R
C6 C 0.6767(3) 0.6326(3) 0.2220(3) 0.0705(7) Uani 1 1 d .
H6A H 0.7071 0.6362 0.1430 0.085 Uiso 1 1 calc R
H6B H 0.7685 0.6864 0.2860 0.085 Uiso 1 1 calc R
H6C H 0.6024 0.6738 0.2342 0.085 Uiso 1 1 calc R
C7 C 0.7803(2) 0.35530(19) 0.27913(15) 0.0389(4) Uani 1 1 d .
H7 H 0.7556 0.3468 0.3562 0.047 Uiso 1 1 calc R
C8 C 0.8958(2) 0.3078(2) 0.22072(15) 0.0401(4) Uani 1 1 d .
C9 C 0.8476(3) 0.1417(2) 0.1927(2) 0.0569(5) Uani 1 1 d .
C10 C 0.6950(4) 0.0616(3) 0.0961(3) 0.0883(9) Uani 1 1 d .
H10A H 0.7121 0.0928 0.0224 0.106 Uiso 1 1 calc R
H10B H 0.6125 0.0826 0.1285 0.106 Uiso 1 1 calc R
H10C H 0.6648 -0.0406 0.0769 0.106 Uiso 1 1 calc R
C11 C 0.8154(4) 0.0885(3) 0.3076(2) 0.0700(7) Uani 1 1 d .
H11A H 0.7312 0.1078 0.3382 0.084 Uiso 1 1 calc R
H11B H 0.9090 0.1377 0.3701 0.084 Uiso 1 1 calc R
H11C H 0.7858 -0.0137 0.2868 0.084 Uiso 1 1 calc R
C12 C 0.9791(5) 0.1078(3) 0.1420(3) 0.0940(10) Uani 1 1 d .
H12A H 1.0752 0.1601 0.2019 0.113 Uiso 1 1 calc R
H12B H 0.9949 0.1361 0.0670 0.113 Uiso 1 1 calc R
H12C H 0.9499 0.0059 0.1254 0.113 Uiso 1 1 calc R
C13 C 1.0694(2) 0.4062(2) 0.29022(17) 0.0467(4) Uani 1 1 d .
H13 H 1.1404 0.3934 0.2339 0.056 Uiso 1 1 calc R
C14 C 1.0993(2) 0.5644(2) 0.32299(17) 0.0486(5) Uani 1 1 d .
C15 C 1.1560(3) 0.7808(3) 0.2518(2) 0.0696(7) Uani 1 1 d .
H15A H 1.0888 0.8004 0.3077 0.084 Uiso 1 1 calc R
H15B H 1.1227 0.7922 0.1729 0.084 Uiso 1 1 calc R
C16 C 1.3241(4) 0.8887(3) 0.3025(4) 0.1028(12) Uani 1 1 d .
H16A H 1.3906 0.8715 0.2449 0.123 Uiso 1 1 calc R
H16B H 1.3586 0.8745 0.3798 0.123 Uiso 1 1 calc R
C17 C 1.3454(5) 1.0425(3) 0.3248(4) 0.1074(12) Uani 1 1 d .
H17A H 1.4574 1.1054 0.3407 0.129 Uiso 1 1 calc R
H17B H 1.2981 1.0529 0.2502 0.129 Uiso 1 1 calc R
C18 C 1.2747(6) 1.0912(4) 0.4298(4) 0.1150(13) Uani 1 1 d .
H18A H 1.3226 1.0836 0.5045 0.138 Uiso 1 1 calc R
H18B H 1.1632 1.0313 0.4139 0.138 Uiso 1 1 calc R
H18C H 1.2930 1.1899 0.4385 0.138 Uiso 1 1 calc R
O1 O 0.7669(2) 0.4396(2) 0.00237(13) 0.0665(5) Uani 1 1 d .
O2 O 0.89126(16) 0.34276(15) 0.10274(11) 0.0460(3) Uani 1 1 d .
O3 O 1.10681(19) 0.36984(19) 0.39672(14) 0.0597(4) Uani 1 1 d .
H3 H 1.054(4) 0.401(3) 0.452(3) 0.084(9) Uiso 1 1 d .
O4 O 1.0863(2) 0.62391(17) 0.42625(13) 0.0655(5) Uani 1 1 d .
N1 N 1.1351(2) 0.6320(2) 0.23513(17) 0.0610(5) Uani 1 1 d .
H20 H 1.152(3) 0.587(3) 0.162(3) 0.079(8) Uiso 1 1 d .

loop_
_atom_site_aniso_label
_atom_site_aniso_U_11
_atom_site_aniso_U_22
_atom_site_aniso_U_33
_atom_site_aniso_U_23
_atom_site_aniso_U_13
_atom_site_aniso_U_12
C1 0.0479(10) 0.0598(11) 0.0309(8) 0.0128(8) 0.0116(7) 0.0223(9)
C2 0.0394(9) 0.0502(10) 0.0299(7) 0.0096(7) 0.0092(6) 0.0165(8)
C3 0.0504(11) 0.0655(12) 0.0403(9) 0.0177(8) 0.0138(8) 0.0315(10)
C4 0.0633(14) 0.0901(17) 0.0512(12) 0.0231(11) 0.0252(10) 0.0457(13)
C5 0.0500(12) 0.0973(19) 0.0584(13) 0.0230(12) 0.0050(10) 0.0351(13)
C6 0.0795(17) 0.0679(15) 0.0799(17) 0.0283(13) 0.0265(14) 0.0408(14)
C7 0.0410(9) 0.0444(9) 0.0281(7) 0.0083(6) 0.0100(6) 0.0152(7)
C8 0.0435(9) 0.0467(9) 0.0293(7) 0.0076(7) 0.0100(6) 0.0192(8)
C9 0.0713(14) 0.0468(11) 0.0492(11) 0.0040(9) 0.0133(10) 0.0261(10)
C10 0.105(2) 0.0547(14) 0.0678(16) -0.0032(12) -0.0057(15) 0.0101(14)
C11 0.0923(19) 0.0496(12) 0.0704(15) 0.0203(11) 0.0184(13) 0.0300(13)
C12 0.130(3) 0.0784(18) 0.097(2) 0.0135(16) 0.053(2) 0.068(2)
C13 0.0411(9) 0.0618(12) 0.0370(9) 0.0115(8) 0.0118(7) 0.0221(9)
C14 0.0442(10) 0.0534(11) 0.0348(8) 0.0078(8) 0.0108(7) 0.0090(8)
C15 0.0748(16) 0.0639(14) 0.0640(14) 0.0221(11) 0.0215(12) 0.0196(12)
C16 0.0682(18) 0.0644(17) 0.160(3) 0.024(2) 0.033(2) 0.0138(14)
C17 0.095(2) 0.0633(18) 0.152(4) 0.030(2) 0.039(2) 0.0191(17)
C18 0.145(4) 0.073(2) 0.119(3) 0.022(2) 0.038(3) 0.039(2)
O1 0.0775(11) 0.1044(13) 0.0376(7) 0.0332(8) 0.0215(7) 0.0498(10)
O2 0.0507(7) 0.0597(8) 0.0286(6) 0.0089(5) 0.0143(5) 0.0250(6)
O3 0.0562(9) 0.0817(11) 0.0468(8) 0.0206(7) 0.0053(7) 0.0341(8)
O4 0.0814(11) 0.0573(9) 0.0380(7) 0.0044(6) 0.0229(7) 0.0122(8)
N1 0.0722(12) 0.0550(10) 0.0423(9) 0.0111(8) 0.0233(8) 0.0126(9)

loop_
_atom_type_symbol
_atom_type_description
_atom_type_scat_dispersion_real
_atom_type_scat_dispersion_imag
_atom_type_scat_source
C C 0.0033 0.0016 'International Tables Vol C Tables 4.2.6.8 and 6.1.1.4'
H H 0.0000 0.0000 'International Tables Vol C Tables 4.2.6.8 and 6.1.1.4'
O O 0.0106 0.0060 'International Tables Vol C Tables 4.2.6.8 and 6.1.1.4'
N N 0.0061 0.0033 'International Tables Vol C Tables 4.2.6.8 and 6.1.1.4'

loop_
_geom_angle_atom_site_label_1
_geom_angle_atom_site_label_2
_geom_angle_atom_site_label_3
_geom_angle
O1 C1 O2 120.44(17)
O1 C1 C2 130.32(19)
O2 C1 C2 109.24(15)
C7 C2 C1 106.63(16)
C7 C2 C3 130.80(16)
C1 C2 C3 122.56(16)
C2 C3 C4 110.39(17)
C2 C3 C6 109.07(18)
C4 C3 C6 109.20(19)
C2 C3 C5 108.65(17)
C4 C3 C5 109.20(19)
C6 C3 C5 110.3(2)
C3 C4 H4A 109.5
C3 C4 H4B 109.5
H4A C4 H4B 109.5
C3 C4 H4C 109.5
H4A C4 H4C 109.5
H4B C4 H4C 109.5
C3 C5 H5A 109.5
C3 C5 H5B 109.5
H5A C5 H5B 109.5
C3 C5 H5C 109.5
H5A C5 H5C 109.5
H5B C5 H5C 109.5
C3 C6 H6A 109.5
C3 C6 H6B 109.5
H6A C6 H6B 109.5
C3 C6 H6C 109.5
H6A C6 H6C 109.5
H6B C6 H6C 109.5
C2 C7 C8 111.44(15)
C2 C7 H7 124.3
C8 C7 H7 124.3
O2 C8 C7 102.99(14)
O2 C8 C9 107.75(14)
C7 C8 C9 114.20(16)
O2 C8 C13 104.04(14)
C7 C8 C13 111.72(14)
C9 C8 C13 114.80(16)
C11 C9 C12 109.6(2)
C11 C9 C10 107.7(2)
C12 C9 C10 109.7(2)
C11 C9 C8 111.82(16)
C12 C9 C8 109.5(2)
C10 C9 C8 108.5(2)
C9 C10 H10A 109.5
C9 C10 H10B 109.5
H10A C10 H10B 109.5
C9 C10 H10C 109.5
H10A C10 H10C 109.5
H10B C10 H10C 109.5
C9 C11 H11A 109.5
C9 C11 H11B 109.5
H11A C11 H11B 109.5
C9 C11 H11C 109.5
H11A C11 H11C 109.5
H11B C11 H11C 109.5
C9 C12 H12A 109.5
C9 C12 H12B 109.5
H12A C12 H12B 109.5
C9 C12 H12C 109.5
H12A C12 H12C 109.5
H12B C12 H12C 109.5
O3 C13 C14 109.89(16)
O3 C13 C8 112.89(16)
C14 C13 C8 110.50(16)
O3 C13 H13 107.8
C14 C13 H13 107.8
C8 C13 H13 107.8
O4 C14 N1 122.7(2)
O4 C14 C13 120.16(19)
N1 C14 C13 117.11(17)
N1 C15 C16 112.5(2)
N1 C15 H15A 109.1
C16 C15 H15A 109.1
N1 C15 H15B 109.1
C16 C15 H15B 109.1
H15A C15 H15B 107.8
C15 C16 C17 112.8(3)
C15 C16 H16A 109.0
C17 C16 H16A 109.0
C15 C16 H16B 109.0
C17 C16 H16B 109.0
H16A C16 H16B 107.8
C18 C17 C16 114.1(3)
C18 C17 H17A 108.7
C16 C17 H17A 108.7
C18 C17 H17B 108.7
C16 C17 H17B 108.7
H17A C17 H17B 107.6
C17 C18 H18A 109.5
C17 C18 H18B 109.5
H18A C18 H18B 109.5
C17 C18 H18C 109.5
H18A C18 H18C 109.5
H18B C18 H18C 109.5
C1 O2 C8 109.69(13)
C13 O3 H3 104.8(19)
C14 N1 C15 122.57(19)
C14 N1 H20 120.0(19)
C15 N1 H20 117.3(19)

loop_
_geom_bond_atom_site_label_1
_geom_bond_atom_site_label_2
_geom_bond_distance
C1 O1 1.205(2)
C1 O2 1.353(2)
C1 C2 1.489(2)
C2 C7 1.326(3)
C2 C3 1.505(3)
C3 C4 1.527(3)
C3 C6 1.533(3)
C3 C5 1.537(3)
C4 H4A 0.9600
C4 H4B 0.9600
C4 H4C 0.9600
C5 H5A 0.9600
C5 H5B 0.9600
C5 H5C 0.9600
C6 H6A 0.9600
C6 H6B 0.9600
C6 H6C 0.9600
C7 C8 1.498(2)
C7 H7 0.9300
C8 O2 1.459(2)
C8 C9 1.564(3)
C8 C13 1.565(3)
C9 C11 1.525(3)
C9 C12 1.529(4)
C9 C10 1.534(4)
C10 H10A 0.9600
C10 H10B 0.9600
C10 H10C 0.9600
C11 H11A 0.9600
C11 H11B 0.9600
C11 H11C 0.9600
C12 H12A 0.9600
C12 H12B 0.9600
C12 H12C 0.9600
C13 O3 1.400(2)
C13 C14 1.520(3)
C13 H13 0.9800
C14 O4 1.233(2)
C14 N1 1.330(3)
C15 N1 1.459(3)
C15 C16 1.502(4)
C15 H15A 0.9700
C15 H15B 0.9700
C16 C17 1.503(4)
C16 H16A 0.9700
C16 H16B 0.9700
C17 C18 1.489(5)
C17 H17A 0.9700
C17 H17B 0.9700
C18 H18A 0.9600
C18 H18B 0.9600
C18 H18C 0.9600
O3 H3 0.91(3)
N1 H20 0.91(3)

loop_
_geom_torsion_atom_site_label_1
_geom_torsion_atom_site_label_2
_geom_torsion_atom_site_label_3
_geom_torsion_atom_site_label_4
_geom_torsion
O1 C1 C2 C7 -180.0(2)
O2 C1 C2 C7 -0.6(2)
O1 C1 C2 C3 -0.6(3)
O2 C1 C2 C3 178.78(17)
C7 C2 C3 C4 -0.3(3)
C1 C2 C3 C4 -179.51(19)
C7 C2 C3 C6 119.7(2)
C1 C2 C3 C6 -59.5(2)
C7 C2 C3 C5 -120.0(2)
C1 C2 C3 C5 60.8(3)
C1 C2 C7 C8 0.6(2)
C3 C2 C7 C8 -178.67(19)
C2 C7 C8 O2 -0.44(19)
C2 C7 C8 C9 -116.97(18)
C2 C7 C8 C13 110.66(18)
O2 C8 C9 C11 -168.13(19)
C7 C8 C9 C11 -54.4(2)
C13 C8 C9 C11 76.5(2)
O2 C8 C9 C12 70.2(2)
C7 C8 C9 C12 -176.0(2)
C13 C8 C9 C12 -45.2(3)
O2 C8 C9 C10 -49.5(2)
C7 C8 C9 C10 64.3(2)
C13 C8 C9 C10 -164.9(2)
O2 C8 C13 O3 -168.90(15)
C7 C8 C13 O3 80.7(2)
C9 C8 C13 O3 -51.4(2)
O2 C8 C13 C14 67.58(17)
C7 C8 C13 C14 -42.8(2)
C9 C8 C13 C14 -174.92(15)
O3 C13 C14 O4 -29.5(3)
C8 C13 C14 O4 95.8(2)
O3 C13 C14 N1 152.26(19)
C8 C13 C14 N1 -82.5(2)
N1 C15 C16 C17 -177.7(3)
C15 C16 C17 C18 70.2(5)
O1 C1 O2 C8 179.77(19)
C2 C1 O2 C8 0.3(2)
C7 C8 O2 C1 0.05(19)
C9 C8 O2 C1 121.08(17)
C13 C8 O2 C1 -116.64(16)
O4 C14 N1 C15 -2.5(4)
C13 C14 N1 C15 175.7(2)
C16 C15 N1 C14 90.6(3)
